data_7104712
loop_
_publ_author_name
'Arunachalam, M'
'Ghosh, Pradyut'

_publ_section_title
;
 Recognition and complexation of hydrated fluoride anion:
 F2(H2O)(6)(2-) templated formation of a dimeric capsule of a tripodal
 amide.
;
_journal_issue 36
_journal_name_full 'Chemical communications (Cambridge, England)'
_journal_page_first 5389
_journal_page_last 5391
_journal_paper_doi 10.1039/b910014h
_journal_volume 34
_journal_year 2009
_chemical_formula_sum 'C49 H68 Cl N7 O10'
_chemical_formula_weight 950.55
_chemical_name_systematic
;
?
;
_space_group_IT_number 2
_symmetry_cell_setting triclinic
_symmetry_space_group_name_Hall '-P 1'
_symmetry_space_group_name_H-M 'P -1'
_atom_sites_solution_hydrogens geom
_atom_sites_solution_primary direct
_atom_sites_solution_secondary difmap
_audit_creation_method SHELXL-97
_cell_angle_alpha 117.393(2)
_cell_angle_beta 95.911(2)
_cell_angle_gamma 101.767(2)
_cell_formula_units_Z 2
_cell_length_a 12.945(2)
_cell_length_b 14.4605(10)
_cell_length_c 15.5879(12)
_cell_measurement_reflns_used 4097
_cell_measurement_temperature 100(2)
_cell_measurement_theta_max 22.40
_cell_measurement_theta_min 2.39
_cell_volume 2470.5(5)
_computing_cell_refinement 'BRUKER AXS SMART 3'
_computing_data_collection 'BRUKER AXS SMART 3'
_computing_data_reduction 'BRUKER AXS SAINT'
_computing_molecular_graphics 'BRUKER SHELXTL'
_computing_publication_material 'MERCURY 1.4'
_computing_structure_refinement 'SHELXL-97 (Sheldrick, 1997)'
_computing_structure_solution 'SHELXS-97 (Sheldrick, 1990)'
_diffrn_ambient_temperature 100(2)
_diffrn_detector_area_resol_mean 3
_diffrn_measured_fraction_theta_full 0.997
_diffrn_measured_fraction_theta_max 0.997
_diffrn_measurement_device_type 'BRUKER CCD AREA DETECTOR'
_diffrn_measurement_method 'OMEGA SCAN'
_diffrn_radiation_monochromator graphite
_diffrn_radiation_source 'fine-focus sealed tube'
_diffrn_radiation_type MoK\a
_diffrn_radiation_wavelength 0.71073
_diffrn_reflns_av_R_equivalents 0.0401
_diffrn_reflns_av_sigmaI/netI 0.0474
_diffrn_reflns_limit_h_max 14
_diffrn_reflns_limit_h_min -14
_diffrn_reflns_limit_k_max 15
_diffrn_reflns_limit_k_min -15
_diffrn_reflns_limit_l_max 17
_diffrn_reflns_limit_l_min -17
_diffrn_reflns_number 19525
_diffrn_reflns_theta_full 22.95
_diffrn_reflns_theta_max 22.95
_diffrn_reflns_theta_min 1.51
_exptl_absorpt_coefficient_mu 0.141
_exptl_absorpt_correction_T_max 0.9750
_exptl_absorpt_correction_T_min 0.9456
_exptl_absorpt_correction_type multi-scan
_exptl_absorpt_process_details SADABS
_exptl_crystal_colour colorless
_exptl_crystal_density_diffrn 1.278
_exptl_crystal_density_method 'not measured'
_exptl_crystal_description block
_exptl_crystal_F_000 1016
_exptl_crystal_size_max 0.40
_exptl_crystal_size_mid 0.22
_exptl_crystal_size_min 0.18
_refine_diff_density_max 0.177
_refine_diff_density_min -0.236
_refine_diff_density_rms 0.044
_refine_ls_extinction_method none
_refine_ls_goodness_of_fit_ref 1.001
_refine_ls_hydrogen_treatment mixed
_refine_ls_matrix_type full
_refine_ls_number_parameters 631
_refine_ls_number_reflns 6810
_refine_ls_number_restraints 0
_refine_ls_restrained_S_all 1.001
_refine_ls_R_factor_all 0.0613
_refine_ls_R_factor_gt 0.0415
_refine_ls_shift/su_max 0.001
_refine_ls_shift/su_mean 0.000
_refine_ls_structure_factor_coef Fsqd
_refine_ls_weighting_details 'calc w=1/[\s^2^(Fo^2^)+(0.0352P)^2^+1.4252P] where P=(Fo^2^+2Fc^2^)/3'
_refine_ls_weighting_scheme calc
_refine_ls_wR_factor_gt 0.0873
_refine_ls_wR_factor_ref 0.0957
_reflns_number_gt 5194
_reflns_number_total 6810
_reflns_threshold_expression >2sigma(I)
_cod_data_source_file b910014h.txt
_cod_data_source_block tonacl
_cod_depositor_comments
;
The following automatic conversions were performed:
'_symmetry_cell_setting' value 'TRICLINIC' changed to 'triclinic'
according to '/home/saulius/struct/CIF-dictionaries/cif_core.dic'
dictionary named 'cif_core.dic' version 2.4.1 from 2010-06-29.

Automatic conversion script
Id: cif_fix_enum 1527 2010-12-29 10:47:43Z saulius 
;
_cod_original_sg_symbol_H-M P-1
_cod_database_code 7104712

loop_
_symmetry_equiv_pos_as_xyz
'x, y, z'
'-x, -y, -z'

loop_
_atom_site_label
_atom_site_type_symbol
_atom_site_fract_x
_atom_site_fract_y
_atom_site_fract_z
_atom_site_U_iso_or_equiv
_atom_site_adp_type
_atom_site_occupancy
_atom_site_symmetry_multiplicity
_atom_site_calc_flag
_atom_site_refinement_flags
_atom_site_disorder_assembly
_atom_site_disorder_group
Cl1 Cl 0.18004(6) 0.78107(5) 0.40388(5) 0.03209(18) Uani 1 1 d . . .
O2 O 0.9367(2) 0.7752(2) 0.34301(17) 0.0605(7) Uani 1 1 d . . .
H2B H 0.933(4) 0.823(4) 0.392(3) 0.111(19) Uiso 1 1 d . . .
H2A H 1.002(4) 0.767(3) 0.352(3) 0.117(17) Uiso 1 1 d . . .
C3 C 0.0435(2) 0.7817(2) 0.07971(18) 0.0277(6) Uani 1 1 d . . .
H3A H 0.0669 0.8522 0.1380 0.042 Uiso 1 1 calc R . .
H3B H -0.0317 0.7655 0.0515 0.042 Uiso 1 1 calc R . .
H3C H 0.0854 0.7811 0.0322 0.042 Uiso 1 1 calc R . .
C4 C 0.05940(19) 0.69706(18) 0.10724(16) 0.0194(6) Uani 1 1 d . . .
C5 C 0.16450(19) 0.69655(19) 0.13988(16) 0.0205(6) Uani 1 1 d . . .
C6 C 0.2602(2) 0.7909(2) 0.16267(17) 0.0266(6) Uani 1 1 d . . .
H6A H 0.3223 0.7652 0.1439 0.032 Uiso 1 1 calc R . .
H6B H 0.2425 0.8266 0.1259 0.032 Uiso 1 1 calc R . .
N7 N 0.28498(17) 0.86707(17) 0.26964(15) 0.0246(5) Uani 1 1 d . . .
H7 H 0.256(2) 0.844(2) 0.3091(19) 0.035(8) Uiso 1 1 d . . .
C8 C 0.34265(19) 0.9700(2) 0.30741(18) 0.0228(6) Uani 1 1 d . . .
O9 O 0.38857(14) 1.00423(13) 0.25796(12) 0.0302(4) Uani 1 1 d . . .
C10 C 0.35780(19) 1.04527(19) 0.41705(17) 0.0221(6) Uani 1 1 d . . .
C11 C 0.4628(2) 1.0874(2) 0.47397(19) 0.0289(6) Uani 1 1 d . . .
H11 H 0.5186 1.0667 0.4434 0.035 Uiso 1 1 calc R . .
C12 C 0.4870(2) 1.1592(2) 0.5749(2) 0.0349(7) Uani 1 1 d . . .
H12 H 0.5582 1.1860 0.6112 0.042 Uiso 1 1 calc R . .
C13 C 0.4058(2) 1.1908(2) 0.6212(2) 0.0378(7) Uani 1 1 d . . .
H13 H 0.4220 1.2388 0.6891 0.045 Uiso 1 1 calc R . .
C14 C 0.3001(2) 1.1517(2) 0.56735(19) 0.0346(7) Uani 1 1 d . . .
H14 H 0.2448 1.1730 0.5984 0.042 Uiso 1 1 calc R . .
C15 C 0.2776(2) 1.0800(2) 0.46627(18) 0.0264(6) Uani 1 1 d . . .
N16 N 0.16432(17) 1.04412(17) 0.41087(16) 0.0305(5) Uani 1 1 d . . .
O17 O 0.14835(14) 1.01623(15) 0.32242(13) 0.0375(5) Uani 1 1 d . . .
O18 O 0.09222(15) 1.04560(16) 0.45651(14) 0.0424(5) Uani 1 1 d . . .
C19 C 0.2929(2) 0.6147(2) 0.19607(19) 0.0311(7) Uani 1 1 d . . .
H19B H 0.3015 0.6213 0.2608 0.047 Uiso 1 1 calc R . .
H19C H 0.3453 0.6737 0.1984 0.047 Uiso 1 1 calc R . .
H19A H 0.3034 0.5470 0.1498 0.047 Uiso 1 1 calc R . .
C20 C 0.18014(19) 0.61765(19) 0.16352(16) 0.0209(6) Uani 1 1 d . . .
C21 C 0.09039(19) 0.54254(19) 0.16075(16) 0.0198(6) Uani 1 1 d . . .
C22 C 0.1093(2) 0.46537(19) 0.19715(16) 0.0237(6) Uani 1 1 d . . .
H22B H 0.0489 0.3998 0.1646 0.028 Uiso 1 1 calc R . .
H22A H 0.1746 0.4453 0.1808 0.028 Uiso 1 1 calc R . .
N23 N 0.12014(16) 0.51774(17) 0.30486(14) 0.0222(5) Uani 1 1 d . . .
H23 H 0.1357(19) 0.592(2) 0.3408(18) 0.029(7) Uiso 1 1 d . . .
C24 C 0.12850(18) 0.4610(2) 0.35168(17) 0.0215(6) Uani 1 1 d . . .
O25 O 0.12652(16) 0.36524(14) 0.30722(12) 0.0369(5) Uani 1 1 d . . .
C26 C 0.13573(18) 0.51777(19) 0.46199(17) 0.0204(6) Uani 1 1 d . . .
C27 C 0.11187(19) 0.61616(19) 0.51266(17) 0.0228(6) Uani 1 1 d . . .
H27 H 0.0949 0.6514 0.4785 0.027 Uiso 1 1 calc R . .
C28 C 0.11295(19) 0.6627(2) 0.61307(18) 0.0260(6) Uani 1 1 d . . .
H28 H 0.0974 0.7288 0.6457 0.031 Uiso 1 1 calc R . .
C29 C 0.1371(2) 0.6109(2) 0.66423(18) 0.0274(6) Uani 1 1 d . . .
H29 H 0.1378 0.6423 0.7315 0.033 Uiso 1 1 calc R . .
C30 C 0.16029(19) 0.5127(2) 0.61662(18) 0.0271(6) Uani 1 1 d . . .
H30 H 0.1760 0.4771 0.6510 0.033 Uiso 1 1 calc R . .
C31 C 0.15966(19) 0.46852(19) 0.51713(17) 0.0231(6) Uani 1 1 d . . .
N32 N 0.1875(2) 0.36460(19) 0.47279(15) 0.0326(6) Uani 1 1 d . . .
O33 O 0.27999(17) 0.36780(17) 0.46139(15) 0.0499(6) Uani 1 1 d . . .
O34 O 0.11924(17) 0.28280(16) 0.45598(14) 0.0451(5) Uani 1 1 d . . .
C35 C -0.1114(2) 0.4716(2) 0.13929(19) 0.0287(6) Uani 1 1 d . . .
H35A H -0.1452 0.4107 0.0744 0.043 Uiso 1 1 calc R . .
H35B H -0.1626 0.5111 0.1647 0.043 Uiso 1 1 calc R . .
H35C H -0.0878 0.4461 0.1828 0.043 Uiso 1 1 calc R . .
C36 C -0.01482(19) 0.54544(19) 0.13298(16) 0.0199(6) Uani 1 1 d . . .
C37 C -0.02992(18) 0.61987(18) 0.10246(16) 0.0173(5) Uani 1 1 d . . .
C38 C -0.14325(19) 0.62110(19) 0.06822(17) 0.0225(6) Uani 1 1 d . . .
H38B H -0.1482 0.6241 0.0071 0.027 Uiso 1 1 calc R . .
H38A H -0.1949 0.5546 0.0548 0.027 Uiso 1 1 calc R . .
N39 N -0.17059(17) 0.71441(16) 0.14322(16) 0.0212(5) Uani 1 1 d . . .
H39 H -0.1451(19) 0.7354(19) 0.1991(18) 0.019(7) Uiso 1 1 d . . .
C40 C -0.23013(19) 0.76701(19) 0.11826(18) 0.0216(6) Uani 1 1 d . . .
O41 O -0.27091(14) 0.73763(14) 0.03163(12) 0.0315(4) Uani 1 1 d . . .
C42 C -0.24196(19) 0.86878(19) 0.20173(17) 0.0202(6) Uani 1 1 d . . .
C43 C -0.1535(2) 0.9465(2) 0.27676(18) 0.0263(6) Uani 1 1 d . . .
H43 H -0.0866 0.9325 0.2789 0.032 Uiso 1 1 calc R . .
C44 C -0.1633(2) 1.0444(2) 0.34818(18) 0.0294(6) Uani 1 1 d . . .
H44 H -0.1037 1.0947 0.3988 0.035 Uiso 1 1 calc R . .
C45 C -0.2615(2) 1.0675(2) 0.34455(19) 0.0298(6) Uani 1 1 d . . .
H45 H -0.2675 1.1337 0.3925 0.036 Uiso 1 1 calc R . .
C46 C -0.3510(2) 0.9930(2) 0.27007(18) 0.0258(6) Uani 1 1 d . . .
H46 H -0.4170 1.0086 0.2666 0.031 Uiso 1 1 calc R . .
C47 C -0.33972(19) 0.89494(19) 0.20125(17) 0.0208(6) Uani 1 1 d . . .
N48 N -0.43909(16) 0.81413(18) 0.12796(14) 0.0253(5) Uani 1 1 d . . .
O49 O -0.46173(14) 0.72296(15) 0.11809(14) 0.0379(5) Uani 1 1 d . . .
O50 O -0.49527(13) 0.84516(14) 0.08437(12) 0.0316(4) Uani 1 1 d . . .
N51 N 0.37498(14) 0.21569(15) 0.18188(13) 0.0191(5) Uani 1 1 d . . .
C52 C 0.46942(18) 0.22111(19) 0.25283(16) 0.0205(6) Uani 1 1 d . . .
H52B H 0.4595 0.1497 0.2465 0.025 Uiso 1 1 calc R . .
H52A H 0.5357 0.2382 0.2324 0.025 Uiso 1 1 calc R . .
C53 C 0.48361(19) 0.3030(2) 0.36108(17) 0.0268(6) Uani 1 1 d . . .
H53B H 0.4192 0.2851 0.3836 0.032 Uiso 1 1 calc R . .
H53A H 0.4928 0.3749 0.3687 0.032 Uiso 1 1 calc R . .
C54 C 0.58163(19) 0.3035(2) 0.42407(17) 0.0270(6) Uani 1 1 d . . .
H54A H 0.6464 0.3259 0.4041 0.032 Uiso 1 1 calc R . .
H54B H 0.5745 0.2305 0.4127 0.032 Uiso 1 1 calc R . .
C55 C 0.5936(2) 0.3797(2) 0.53391(18) 0.0352(7) Uani 1 1 d . . .
H55A H 0.6087 0.4532 0.5466 0.053 Uiso 1 1 calc R . .
H55C H 0.6520 0.3728 0.5717 0.053 Uiso 1 1 calc R . .
H55B H 0.5275 0.3611 0.5528 0.053 Uiso 1 1 calc R . .
C56 C 0.38800(18) 0.32517(18) 0.18664(18) 0.0212(6) Uani 1 1 d . . .
H56B H 0.3311 0.3170 0.1359 0.025 Uiso 1 1 calc R . .
H56A H 0.3780 0.3762 0.2505 0.025 Uiso 1 1 calc R . .
C57 C 0.49670(19) 0.3729(2) 0.1727(2) 0.0275(6) Uani 1 1 d . . .
H57A H 0.5531 0.3936 0.2296 0.033 Uiso 1 1 calc R . .
H57B H 0.5127 0.3183 0.1143 0.033 Uiso 1 1 calc R . .
C58 C 0.4967(2) 0.4716(2) 0.1614(2) 0.0338(7) Uani 1 1 d . . .
H58A H 0.4812 0.5264 0.2200 0.041 Uiso 1 1 calc R . .
H58B H 0.4400 0.4511 0.1048 0.041 Uiso 1 1 calc R . .
C59 C 0.6055(2) 0.5189(3) 0.1467(3) 0.0566(10) Uani 1 1 d . . .
H59A H 0.6613 0.5416 0.2037 0.085 Uiso 1 1 calc R . .
H59C H 0.6027 0.5803 0.1385 0.085 Uiso 1 1 calc R . .
H59B H 0.6210 0.4647 0.0887 0.085 Uiso 1 1 calc R . .
C60 C 0.27040(17) 0.18454(19) 0.21062(17) 0.0204(6) Uani 1 1 d . . .
H60B H 0.2727 0.2418 0.2764 0.024 Uiso 1 1 calc R . .
H60A H 0.2674 0.1191 0.2146 0.024 Uiso 1 1 calc R . .
C61 C 0.16681(18) 0.16482(19) 0.14167(17) 0.0212(6) Uani 1 1 d . . .
H61A H 0.1678 0.1163 0.0736 0.025 Uiso 1 1 calc R . .
H61B H 0.1607 0.2329 0.1471 0.025 Uiso 1 1 calc R . .
C62 C 0.07052(18) 0.1143(2) 0.17031(18) 0.0248(6) Uani 1 1 d . . .
H62A H 0.0689 0.0399 0.1511 0.030 Uiso 1 1 calc R . .
H62B H 0.0800 0.1540 0.2418 0.030 Uiso 1 1 calc R . .
C63 C -0.03673(19) 0.1152(2) 0.1219(2) 0.0325(7) Uani 1 1 d . . .
H63B H -0.0382 0.1890 0.1454 0.049 Uiso 1 1 calc R . .
H63C H -0.0949 0.0782 0.1384 0.049 Uiso 1 1 calc R . .
H63A H -0.0450 0.0791 0.0512 0.049 Uiso 1 1 calc R . .
C64 C 0.37362(19) 0.13171(18) 0.07654(16) 0.0214(6) Uani 1 1 d . . .
H64B H 0.3261 0.1413 0.0309 0.026 Uiso 1 1 calc R . .
H64A H 0.4460 0.1469 0.0654 0.026 Uiso 1 1 calc R . .
C65 C 0.33769(19) 0.01348(18) 0.05059(17) 0.0222(6) Uani 1 1 d . . .
H65B H 0.2646 -0.0041 0.0595 0.027 Uiso 1 1 calc R . .
H65A H 0.3850 0.0016 0.0946 0.027 Uiso 1 1 calc R . .
C66 C 0.34107(19) -0.06002(19) -0.05646(17) 0.0234(6) Uani 1 1 d . . .
H66B H 0.2965 -0.0451 -0.0998 0.028 Uiso 1 1 calc R . .
H66A H 0.4149 -0.0439 -0.0642 0.028 Uiso 1 1 calc R . .
C67 C 0.3009(2) -0.17954(19) -0.08715(18) 0.0291(6) Uani 1 1 d . . .
H67A H 0.3449 -0.1947 -0.0445 0.044 Uiso 1 1 calc R . .
H67C H 0.3055 -0.2230 -0.1545 0.044 Uiso 1 1 calc R . .
H67B H 0.2270 -0.1964 -0.0819 0.044 Uiso 1 1 calc R . .

loop_
_atom_site_aniso_label
_atom_site_aniso_U_11
_atom_site_aniso_U_22
_atom_site_aniso_U_33
_atom_site_aniso_U_23
_atom_site_aniso_U_13
_atom_site_aniso_U_12
Cl1 0.0491(4) 0.0248(4) 0.0213(4) 0.0101(3) 0.0121(3) 0.0095(3)
O2 0.0616(17) 0.092(2) 0.0241(13) 0.0157(14) 0.0090(11) 0.0481(15)
C3 0.0347(16) 0.0275(15) 0.0247(15) 0.0150(13) 0.0078(12) 0.0100(12)
C4 0.0258(15) 0.0199(14) 0.0119(12) 0.0059(11) 0.0070(11) 0.0088(11)
C5 0.0230(14) 0.0218(14) 0.0111(13) 0.0039(11) 0.0054(11) 0.0051(11)
C6 0.0280(15) 0.0284(15) 0.0174(14) 0.0074(12) 0.0058(11) 0.0051(12)
N7 0.0287(13) 0.0262(13) 0.0160(12) 0.0104(11) 0.0042(10) 0.0027(10)
C8 0.0206(14) 0.0265(16) 0.0226(14) 0.0131(13) 0.0027(12) 0.0077(12)
O9 0.0352(11) 0.0295(10) 0.0255(10) 0.0148(9) 0.0097(9) 0.0043(8)
C10 0.0254(15) 0.0204(14) 0.0215(14) 0.0134(12) 0.0031(12) 0.0023(11)
C11 0.0295(16) 0.0270(15) 0.0300(16) 0.0155(13) 0.0027(13) 0.0060(12)
C12 0.0354(17) 0.0280(16) 0.0300(17) 0.0137(14) -0.0080(14) -0.0040(13)
C13 0.053(2) 0.0311(17) 0.0201(15) 0.0110(13) 0.0002(15) 0.0016(15)
C14 0.0450(19) 0.0299(16) 0.0259(16) 0.0122(14) 0.0125(14) 0.0064(14)
C15 0.0283(15) 0.0237(15) 0.0236(15) 0.0119(13) 0.0017(12) 0.0020(12)
N16 0.0324(14) 0.0300(13) 0.0259(14) 0.0101(11) 0.0092(11) 0.0109(11)
O17 0.0369(11) 0.0476(13) 0.0225(11) 0.0114(9) 0.0054(9) 0.0165(10)
O18 0.0339(12) 0.0522(13) 0.0383(12) 0.0174(10) 0.0182(10) 0.0139(10)
C19 0.0265(15) 0.0341(16) 0.0275(15) 0.0113(13) 0.0010(12) 0.0106(13)
C20 0.0230(14) 0.0257(14) 0.0089(12) 0.0031(11) 0.0021(10) 0.0113(12)
C21 0.0283(15) 0.0196(13) 0.0080(12) 0.0025(11) 0.0033(11) 0.0108(12)
C22 0.0301(15) 0.0247(14) 0.0136(13) 0.0055(12) 0.0035(11) 0.0131(12)
N23 0.0316(13) 0.0185(13) 0.0137(11) 0.0049(10) 0.0031(9) 0.0098(10)
C24 0.0180(14) 0.0242(15) 0.0203(14) 0.0102(13) 0.0026(11) 0.0052(11)
O25 0.0665(14) 0.0252(11) 0.0242(10) 0.0129(9) 0.0126(9) 0.0209(10)
C26 0.0173(13) 0.0219(14) 0.0175(13) 0.0072(12) 0.0035(11) 0.0030(11)
C27 0.0231(14) 0.0202(14) 0.0197(14) 0.0074(12) 0.0035(11) 0.0020(11)
C28 0.0262(15) 0.0207(14) 0.0235(15) 0.0065(12) 0.0070(12) 0.0020(12)
C29 0.0267(15) 0.0298(16) 0.0142(13) 0.0052(12) 0.0027(11) 0.0001(12)
C30 0.0267(15) 0.0360(17) 0.0205(15) 0.0162(13) 0.0043(12) 0.0074(13)
C31 0.0206(14) 0.0251(15) 0.0229(15) 0.0106(12) 0.0054(11) 0.0081(12)
N32 0.0440(16) 0.0425(16) 0.0234(13) 0.0211(12) 0.0119(11) 0.0220(13)
O33 0.0442(14) 0.0623(15) 0.0534(14) 0.0276(12) 0.0217(11) 0.0327(11)
O34 0.0647(15) 0.0340(12) 0.0472(13) 0.0245(11) 0.0229(11) 0.0193(11)
C35 0.0309(16) 0.0318(16) 0.0268(15) 0.0167(13) 0.0072(12) 0.0098(13)
C36 0.0234(14) 0.0207(14) 0.0109(12) 0.0044(11) 0.0044(11) 0.0051(11)
C37 0.0212(14) 0.0204(13) 0.0083(12) 0.0033(11) 0.0050(10) 0.0104(11)
C38 0.0251(14) 0.0238(14) 0.0155(13) 0.0055(12) 0.0044(11) 0.0113(12)
N39 0.0249(12) 0.0256(13) 0.0118(12) 0.0072(11) 0.0020(10) 0.0106(10)
C40 0.0194(14) 0.0249(14) 0.0198(15) 0.0102(12) 0.0035(11) 0.0077(12)
O41 0.0392(11) 0.0359(11) 0.0179(10) 0.0094(9) 0.0013(8) 0.0205(9)
C42 0.0231(14) 0.0238(14) 0.0157(13) 0.0109(12) 0.0047(11) 0.0080(12)
C43 0.0240(15) 0.0278(15) 0.0270(15) 0.0118(13) 0.0051(12) 0.0120(12)
C44 0.0293(16) 0.0257(15) 0.0238(15) 0.0060(13) 0.0004(12) 0.0074(12)
C45 0.0404(17) 0.0249(15) 0.0230(15) 0.0083(13) 0.0093(13) 0.0152(13)
C46 0.0280(15) 0.0306(16) 0.0266(15) 0.0168(13) 0.0099(12) 0.0157(13)
C47 0.0220(14) 0.0243(15) 0.0167(13) 0.0113(12) 0.0025(11) 0.0062(12)
N48 0.0243(12) 0.0327(14) 0.0215(12) 0.0135(11) 0.0084(10) 0.0117(11)
O49 0.0348(11) 0.0289(12) 0.0444(12) 0.0181(10) -0.0014(9) 0.0028(9)
O50 0.0268(10) 0.0461(12) 0.0293(10) 0.0218(10) 0.0056(8) 0.0174(9)
N51 0.0153(11) 0.0224(11) 0.0188(11) 0.0095(9) 0.0032(9) 0.0062(9)
C52 0.0170(13) 0.0249(14) 0.0214(14) 0.0120(12) 0.0032(11) 0.0082(11)
C53 0.0236(15) 0.0301(15) 0.0205(14) 0.0080(12) 0.0007(11) 0.0087(12)
C54 0.0200(14) 0.0336(16) 0.0248(15) 0.0143(13) 0.0013(11) 0.0049(12)
C55 0.0279(16) 0.0446(18) 0.0260(16) 0.0171(14) -0.0022(12) 0.0012(13)
C56 0.0233(14) 0.0190(14) 0.0203(14) 0.0076(11) 0.0032(11) 0.0098(11)
C57 0.0219(14) 0.0253(15) 0.0366(16) 0.0155(13) 0.0069(12) 0.0087(12)
C58 0.0244(15) 0.0309(16) 0.0542(19) 0.0254(15) 0.0111(14) 0.0117(13)
C59 0.0387(19) 0.048(2) 0.110(3) 0.057(2) 0.0283(19) 0.0174(16)
C60 0.0190(13) 0.0226(14) 0.0175(13) 0.0085(11) 0.0047(11) 0.0050(11)
C61 0.0213(14) 0.0212(14) 0.0186(13) 0.0075(12) 0.0035(11) 0.0077(11)
C62 0.0214(14) 0.0237(14) 0.0249(14) 0.0096(12) 0.0018(11) 0.0050(11)
C63 0.0215(15) 0.0366(17) 0.0355(16) 0.0168(14) 0.0022(12) 0.0051(12)
C64 0.0243(14) 0.0240(14) 0.0154(13) 0.0075(11) 0.0061(11) 0.0107(11)
C65 0.0215(14) 0.0238(14) 0.0194(14) 0.0084(12) 0.0033(11) 0.0089(11)
C66 0.0189(14) 0.0269(15) 0.0205(14) 0.0087(12) 0.0036(11) 0.0067(11)
C67 0.0231(15) 0.0280(16) 0.0251(15) 0.0046(13) 0.0012(12) 0.0086(12)

loop_
_atom_type_symbol
_atom_type_description
_atom_type_scat_dispersion_real
_atom_type_scat_dispersion_imag
_atom_type_scat_source
C C 0.0033 0.0016 'International Tables Vol C Tables 4.2.6.8 and 6.1.1.4'
H H 0.0000 0.0000 'International Tables Vol C Tables 4.2.6.8 and 6.1.1.4'
N N 0.0061 0.0033 'International Tables Vol C Tables 4.2.6.8 and 6.1.1.4'
O O 0.0106 0.0060 'International Tables Vol C Tables 4.2.6.8 and 6.1.1.4'
Cl Cl 0.1484 0.1585 'International Tables Vol C Tables 4.2.6.8 and 6.1.1.4'

loop_
_geom_angle_atom_site_label_1
_geom_angle_atom_site_label_2
_geom_angle_atom_site_label_3
_geom_angle
_geom_angle_site_symmetry_1
_geom_angle_site_symmetry_3
_geom_angle_publ_flag
H2B O2 H2A 108(4) . . ?
C4 C3 H3A 109.5 . . ?
C4 C3 H3B 109.5 . . ?
H3A C3 H3B 109.5 . . ?
C4 C3 H3C 109.5 . . ?
H3A C3 H3C 109.5 . . ?
H3B C3 H3C 109.5 . . ?
C37 C4 C5 119.2(2) . . ?
C37 C4 C3 120.8(2) . . ?
C5 C4 C3 120.0(2) . . ?
C20 C5 C4 120.5(2) . . ?
C20 C5 C6 119.6(2) . . ?
C4 C5 C6 119.4(2) . . ?
N7 C6 C5 107.66(19) . . ?
N7 C6 H6A 110.2 . . ?
C5 C6 H6A 110.2 . . ?
N7 C6 H6B 110.2 . . ?
C5 C6 H6B 110.2 . . ?
H6A C6 H6B 108.5 . . ?
C8 N7 C6 121.1(2) . . ?
C8 N7 H7 120.0(17) . . ?
C6 N7 H7 118.8(17) . . ?
O9 C8 N7 122.8(2) . . ?
O9 C8 C10 119.2(2) . . ?
N7 C8 C10 117.9(2) . . ?
C11 C10 C15 116.7(2) . . ?
C11 C10 C8 116.7(2) . . ?
C15 C10 C8 126.6(2) . . ?
C12 C11 C10 121.9(3) . . ?
C12 C11 H11 119.0 . . ?
C10 C11 H11 119.0 . . ?
C13 C12 C11 119.9(3) . . ?
C13 C12 H12 120.1 . . ?
C11 C12 H12 120.1 . . ?
C12 C13 C14 120.2(3) . . ?
C12 C13 H13 119.9 . . ?
C14 C13 H13 119.9 . . ?
C13 C14 C15 118.9(3) . . ?
C13 C14 H14 120.5 . . ?
C15 C14 H14 120.5 . . ?
C14 C15 C10 122.4(2) . . ?
C14 C15 N16 117.1(2) . . ?
C10 C15 N16 120.5(2) . . ?
O17 N16 O18 124.1(2) . . ?
O17 N16 C15 117.8(2) . . ?
O18 N16 C15 118.1(2) . . ?
C20 C19 H19B 109.5 . . ?
C20 C19 H19C 109.5 . . ?
H19B C19 H19C 109.5 . . ?
C20 C19 H19A 109.5 . . ?
H19B C19 H19A 109.5 . . ?
H19C C19 H19A 109.5 . . ?
C5 C20 C21 119.7(2) . . ?
C5 C20 C19 120.9(2) . . ?
C21 C20 C19 119.3(2) . . ?
C36 C21 C20 120.3(2) . . ?
C36 C21 C22 120.6(2) . . ?
C20 C21 C22 118.9(2) . . ?
N23 C22 C21 109.75(19) . . ?
N23 C22 H22B 109.7 . . ?
C21 C22 H22B 109.7 . . ?
N23 C22 H22A 109.7 . . ?
C21 C22 H22A 109.7 . . ?
H22B C22 H22A 108.2 . . ?
C24 N23 C22 119.9(2) . . ?
C24 N23 H23 119.8(15) . . ?
C22 N23 H23 119.0(15) . . ?
O25 C24 N23 122.0(2) 1 . ?
O25 C24 N23 122.0(2) . . ?
O25 C24 C26 120.3(2) 1 . ?
O25 C24 C26 120.3(2) . . ?
N23 C24 C26 117.7(2) . . ?
C27 C26 C31 116.5(2) . . ?
C27 C26 C24 123.0(2) . . ?
C31 C26 C24 120.3(2) . . ?
C28 C27 C26 121.4(2) . . ?
C28 C27 H27 119.3 . . ?
C26 C27 H27 119.3 . . ?
C29 C28 C27 119.8(2) . . ?
C29 C28 H28 120.1 . . ?
C27 C28 H28 120.1 . . ?
C28 C29 C30 120.6(2) . . ?
C28 C29 H29 119.7 . . ?
C30 C29 H29 119.7 . . ?
C31 C30 C29 118.5(2) . . ?
C31 C30 H30 120.8 . . ?
C29 C30 H30 120.8 . . ?
C30 C31 C26 123.1(2) . . ?
C30 C31 N32 114.8(2) . . ?
C26 C31 N32 122.1(2) . . ?
O34 N32 O33 124.4(2) . 1 ?
O34 N32 O33 124.4(2) . . ?
O34 N32 C31 118.0(2) . . ?
O33 N32 C31 117.4(2) 1 . ?
O33 N32 C31 117.4(2) . . ?
C36 C35 H35A 109.5 . . ?
C36 C35 H35B 109.5 . . ?
H35A C35 H35B 109.5 . . ?
C36 C35 H35C 109.5 . . ?
H35A C35 H35C 109.5 . . ?
H35B C35 H35C 109.5 . . ?
C37 C36 C21 119.5(2) . . ?
C37 C36 C35 120.1(2) . . ?
C21 C36 C35 120.4(2) . . ?
C36 C37 C4 120.5(2) . . ?
C36 C37 C38 120.2(2) . . ?
C4 C37 C38 119.2(2) . . ?
N39 C38 C37 111.24(19) . . ?
N39 C38 H38B 109.4 . . ?
C37 C38 H38B 109.4 . . ?
N39 C38 H38A 109.4 . . ?
C37 C38 H38A 109.4 . . ?
H38B C38 H38A 108.0 . . ?
C40 N39 C38 121.6(2) . . ?
C40 N39 H39 120.7(18) . . ?
C38 N39 H39 117.5(18) . . ?
O41 C40 N39 123.0(2) . . ?
O41 C40 C42 120.5(2) . . ?
N39 C40 C42 116.5(2) . . ?
C43 C42 C47 116.9(2) . . ?
C43 C42 C40 121.6(2) . . ?
C47 C42 C40 121.1(2) . . ?
C44 C43 C42 121.1(2) . . ?
C44 C43 H43 119.4 . . ?
C42 C43 H43 119.4 . . ?
C45 C44 C43 120.1(2) . . ?
C45 C44 H44 119.9 . . ?
C43 C44 H44 119.9 . . ?
C44 C45 C46 120.5(2) . . ?
C44 C45 H45 119.8 . . ?
C46 C45 H45 119.8 . . ?
C47 C46 C45 118.2(2) . . ?
C47 C46 H46 120.9 . . ?
C45 C46 H46 120.9 . . ?
C46 C47 C42 123.1(2) . . ?
C46 C47 N48 116.6(2) . . ?
C42 C47 N48 120.3(2) . . ?
O49 N48 O50 124.8(2) . . ?
O49 N48 C47 118.0(2) . . ?
O50 N48 C47 117.2(2) . . ?
C60 N51 C56 109.31(17) . . ?
C60 N51 C64 110.79(17) . . ?
C56 N51 C64 108.43(17) . . ?
C60 N51 C52 108.93(17) . . ?
C56 N51 C52 110.72(17) . . ?
C64 N51 C52 108.67(17) . . ?
C53 C52 N51 115.33(18) . . ?
C53 C52 H52B 108.4 . . ?
N51 C52 H52B 108.4 . . ?
C53 C52 H52A 108.4 . . ?
N51 C52 H52A 108.4 . . ?
H52B C52 H52A 107.5 . . ?
C52 C53 C54 110.7(2) . . ?
C52 C53 H53B 109.5 . . ?
C54 C53 H53B 109.5 . . ?
C52 C53 H53A 109.5 . . ?
C54 C53 H53A 109.5 . . ?
H53B C53 H53A 108.1 . . ?
C53 C54 C55 111.8(2) . . ?
C53 C54 H54A 109.3 . . ?
C55 C54 H54A 109.3 . . ?
C53 C54 H54B 109.3 . . ?
C55 C54 H54B 109.3 . . ?
H54A C54 H54B 107.9 . . ?
C54 C55 H55A 109.5 . . ?
C54 C55 H55C 109.5 . . ?
H55A C55 H55C 109.5 . . ?
C54 C55 H55B 109.5 . . ?
H55A C55 H55B 109.5 . . ?
H55C C55 H55B 109.5 . . ?
C57 C56 N51 114.61(18) . . ?
C57 C56 H56B 108.6 . . ?
N51 C56 H56B 108.6 . . ?
C57 C56 H56A 108.6 . . ?
N51 C56 H56A 108.6 . . ?
H56B C56 H56A 107.6 . . ?
C58 C57 C56 111.3(2) . . ?
C58 C57 H57A 109.4 . . ?
C56 C57 H57A 109.4 . . ?
C58 C57 H57B 109.4 . . ?
C56 C57 H57B 109.4 . . ?
H57A C57 H57B 108.0 . . ?
C57 C58 C59 111.3(2) . . ?
C57 C58 H58A 109.4 . . ?
C59 C58 H58A 109.4 . . ?
C57 C58 H58B 109.4 . . ?
C59 C58 H58B 109.4 . . ?
H58A C58 H58B 108.0 . . ?
C58 C59 H59A 109.5 . . ?
C58 C59 H59C 109.5 . . ?
H59A C59 H59C 109.5 . . ?
C58 C59 H59B 109.5 . . ?
H59A C59 H59B 109.5 . . ?
H59C C59 H59B 109.5 . . ?
N51 C60 C61 116.02(18) . . ?
N51 C60 H60B 108.3 . . ?
C61 C60 H60B 108.3 . . ?
N51 C60 H60A 108.3 . . ?
C61 C60 H60A 108.3 . . ?
H60B C60 H60A 107.4 . . ?
C60 C61 C62 108.86(19) . . ?
C60 C61 H61A 109.9 . . ?
C62 C61 H61A 109.9 . . ?
C60 C61 H61B 109.9 . . ?
C62 C61 H61B 109.9 . . ?
H61A C61 H61B 108.3 . . ?
C63 C62 C61 112.6(2) . . ?
C63 C62 H62A 109.1 . . ?
C61 C62 H62A 109.1 . . ?
C63 C62 H62B 109.1 . . ?
C61 C62 H62B 109.1 . . ?
H62A C62 H62B 107.8 . . ?
C62 C63 H63B 109.5 . . ?
C62 C63 H63C 109.5 . . ?
H63B C63 H63C 109.5 . . ?
C62 C63 H63A 109.5 . . ?
H63B C63 H63A 109.5 . . ?
H63C C63 H63A 109.5 . . ?
C65 C64 N51 116.46(18) . . ?
C65 C64 H64B 108.2 . . ?
N51 C64 H64B 108.2 . . ?
C65 C64 H64A 108.2 . . ?
N51 C64 H64A 108.2 . . ?
H64B C64 H64A 107.3 . . ?
C64 C65 C66 110.20(19) . . ?
C64 C65 H65B 109.6 . . ?
C66 C65 H65B 109.6 . . ?
C64 C65 H65A 109.6 . . ?
C66 C65 H65A 109.6 . . ?
H65B C65 H65A 108.1 . . ?
C67 C66 C65 112.0(2) . . ?
C67 C66 H66B 109.2 . . ?
C65 C66 H66B 109.2 . . ?
C67 C66 H66A 109.2 . . ?
C65 C66 H66A 109.2 . . ?
H66B C66 H66A 107.9 . . ?
C66 C67 H67A 109.5 . . ?
C66 C67 H67C 109.5 . . ?
H67A C67 H67C 109.5 . . ?
C66 C67 H67B 109.5 . . ?
H67A C67 H67B 109.5 . . ?
H67C C67 H67B 109.5 . . ?

loop_
_geom_bond_atom_site_label_1
_geom_bond_atom_site_label_2
_geom_bond_distance
_geom_bond_site_symmetry_2
_geom_bond_publ_flag
O2 H2B 0.77(5) . ?
O2 H2A 0.89(5) . ?
C3 C4 1.514(3) . ?
C3 H3A 0.9600 . ?
C3 H3B 0.9600 . ?
C3 H3C 0.9600 . ?
C4 C37 1.403(3) . ?
C4 C5 1.405(3) . ?
C5 C20 1.394(3) . ?
C5 C6 1.515(3) . ?
C6 N7 1.467(3) . ?
C6 H6A 0.9700 . ?
C6 H6B 0.9700 . ?
N7 C8 1.330(3) . ?
N7 H7 0.90(3) . ?
C8 O9 1.232(3) . ?
C8 C10 1.509(3) . ?
C10 C11 1.386(3) . ?
C10 C15 1.393(3) . ?
C11 C12 1.383(4) . ?
C11 H11 0.9300 . ?
C12 C13 1.373(4) . ?
C12 H12 0.9300 . ?
C13 C14 1.381(4) . ?
C13 H13 0.9300 . ?
C14 C15 1.386(3) . ?
C14 H14 0.9300 . ?
C15 N16 1.477(3) . ?
N16 O17 1.226(3) . ?
N16 O18 1.228(3) . ?
C19 C20 1.511(3) . ?
C19 H19B 0.9600 . ?
C19 H19C 0.9600 . ?
C19 H19A 0.9600 . ?
C20 C21 1.401(3) . ?
C21 C36 1.401(3) . ?
C21 C22 1.514(3) . ?
C22 N23 1.466(3) . ?
C22 H22B 0.9700 . ?
C22 H22A 0.9700 . ?
N23 C24 1.337(3) . ?
N23 H23 0.92(3) . ?
C24 O25 1.224(3) 1 ?
C24 O25 1.224(3) . ?
C24 C26 1.509(3) . ?
C26 C27 1.392(3) . ?
C26 C31 1.393(3) . ?
C27 C28 1.388(3) . ?
C27 H27 0.9300 . ?
C28 C29 1.374(3) . ?
C28 H28 0.9300 . ?
C29 C30 1.382(3) . ?
C29 H29 0.9300 . ?
C30 C31 1.377(3) . ?
C30 H30 0.9300 . ?
C31 N32 1.477(3) . ?
N32 O34 1.221(3) . ?
N32 O33 1.223(3) 1 ?
N32 O33 1.223(3) . ?
C35 C36 1.514(3) . ?
C35 H35A 0.9600 . ?
C35 H35B 0.9600 . ?
C35 H35C 0.9600 . ?
C36 C37 1.400(3) . ?
C37 C38 1.515(3) . ?
C38 N39 1.463(3) . ?
C38 H38B 0.9700 . ?
C38 H38A 0.9700 . ?
N39 C40 1.332(3) . ?
N39 H39 0.78(2) . ?
C40 O41 1.231(3) . ?
C40 C42 1.501(3) . ?
C42 C43 1.390(3) . ?
C42 C47 1.393(3) . ?
C43 C44 1.382(3) . ?
C43 H43 0.9300 . ?
C44 C45 1.380(3) . ?
C44 H44 0.9300 . ?
C45 C46 1.384(3) . ?
C45 H45 0.9300 . ?
C46 C47 1.378(3) . ?
C46 H46 0.9300 . ?
C47 N48 1.477(3) . ?
N48 O49 1.222(2) . ?
N48 O50 1.226(2) . ?
N51 C60 1.516(3) . ?
N51 C56 1.523(3) . ?
N51 C64 1.524(3) . ?
N51 C52 1.525(3) . ?
C52 C53 1.514(3) . ?
C52 H52B 0.9700 . ?
C52 H52A 0.9700 . ?
C53 C54 1.519(3) . ?
C53 H53B 0.9700 . ?
C53 H53A 0.9700 . ?
C54 C55 1.520(3) . ?
C54 H54A 0.9700 . ?
C54 H54B 0.9700 . ?
C55 H55A 0.9600 . ?
C55 H55C 0.9600 . ?
C55 H55B 0.9600 . ?
C56 C57 1.519(3) . ?
C56 H56B 0.9700 . ?
C56 H56A 0.9700 . ?
C57 C58 1.516(3) . ?
C57 H57A 0.9700 . ?
C57 H57B 0.9700 . ?
C58 C59 1.524(4) . ?
C58 H58A 0.9700 . ?
C58 H58B 0.9700 . ?
C59 H59A 0.9600 . ?
C59 H59C 0.9600 . ?
C59 H59B 0.9600 . ?
C60 C61 1.517(3) . ?
C60 H60B 0.9700 . ?
C60 H60A 0.9700 . ?
C61 C62 1.527(3) . ?
C61 H61A 0.9700 . ?
C61 H61B 0.9700 . ?
C62 C63 1.516(3) . ?
C62 H62A 0.9700 . ?
C62 H62B 0.9700 . ?
C63 H63B 0.9600 . ?
C63 H63C 0.9600 . ?
C63 H63A 0.9600 . ?
C64 C65 1.518(3) . ?
C64 H64B 0.9700 . ?
C64 H64A 0.9700 . ?
C65 C66 1.522(3) . ?
C65 H65B 0.9700 . ?
C65 H65A 0.9700 . ?
C66 C67 1.519(3) . ?
C66 H66B 0.9700 . ?
C66 H66A 0.9700 . ?
C67 H67A 0.9600 . ?
C67 H67C 0.9600 . ?
C67 H67B 0.9600 . ?

loop_
_geom_hbond_atom_site_label_D
_geom_hbond_atom_site_label_H
_geom_hbond_atom_site_label_A
_geom_hbond_distance_DH
_geom_hbond_distance_HA
_geom_hbond_distance_DA
_geom_hbond_angle_DHA
_geom_hbond_site_symmetry_A
O2 H2A Cl1 0.89(5) 2.29(5) 3.167(3) 168(4) 1_655
C59 H59C O49 0.96 2.51 3.441(3) 163.1 1_655
C52 H52B O9 0.97 2.21 3.138(3) 159.1 1_545
C65 H65A O9 0.97 2.52 3.301(3) 137.0 1_545
C67 H67A O50 0.96 2.50 3.394(3) 155.4 1_645
O2 H2B O18 0.77(5) 2.36(5) 3.132(3) 174(5) 2_676
N7 H7 Cl1 0.90(3) 2.27(3) 3.172(2) 178(2) 1
N23 H23 Cl1 0.92(3) 2.35(3) 3.260(2) 169(2) 1
C27 H27 Cl1 0.93 2.74 3.537(2) 144.3 1
C53 H53B O33 0.97 2.48 3.283(3) 140.2 1
C60 H60B O33 0.97 2.58 3.543(3) 169.5 1
C61 H61B O25 0.97 2.50 3.057(3) 116.1 1
N39 H39 O2 0.78(2) 2.14(2) 2.914(3) 172(2) 1_455
C46 H46 O9 0.93 2.49 3.399(3) 164.6 1_455
C45 H45 Cl1 0.93 2.82 3.404(3) 121.7 2_576
C56 H56B O41 0.97 2.34 3.199(3) 147.1 2_565
C64 H64A O50 0.97 2.53 3.202(3) 126.5 2_565
C64 H64B O41 0.97 2.54 3.417(3) 150.2 2_565
